data_2207327
loop_
_publ_author_name
'Kruszynski, Rafal'
'Bartczak, Tadeusz J.'

_publ_section_title
;[2-Acetylpyridine
 1,1-(hexane-1,6-diyl)thiosemicarbazone-\k^3^<i>N</i>,<i>N</i>',<i>S</i>]chloroplatinum(II)
;
_journal_coeditor_code RN6064
_journal_issue 11
_journal_name_full 'Acta Crystallographica Section E'
_journal_page_first m2376
_journal_page_last m2378
_journal_paper_doi 10.1107/S1600536805033398
_journal_volume 61
_journal_year 2005
_chemical_formula_iupac '[Pt (C14 H19 N4 S) Cl]'
_chemical_formula_moiety 'C14 H19 Cl N4 Pt S'
_chemical_formula_sum 'C14 H19 Cl N4 Pt S'
_chemical_formula_weight 505.93
_chemical_name_common
;
(Achexim-S,N,N')-chloro-platinium(II)
;
_chemical_name_systematic
;
[2-Acetylpyridine
1,1-(hexane-1,6-diyl)thiosemicarbazone-\k^3^N,N',S]chloroplatinum(II)
;
_space_group_IT_number 14
_symmetry_cell_setting monoclinic
_symmetry_space_group_name_Hall '-P 2yn'
_symmetry_space_group_name_H-M 'P 1 21/n 1'
_atom_sites_solution_hydrogens geom
_atom_sites_solution_primary direct
_atom_sites_solution_secondary difmap
_audit_creation_method SHELXL97
_cell_angle_alpha 90.00
_cell_angle_beta 104.272(13)
_cell_angle_gamma 90.00
_cell_formula_units_Z 4
_cell_length_a 7.2976(11)
_cell_length_b 24.999(2)
_cell_length_c 9.2074(14)
_cell_measurement_reflns_used 4615
_cell_measurement_temperature 291.0(3)
_cell_measurement_theta_max 20
_cell_measurement_theta_min 2
_cell_volume 1627.9(4)
_computing_cell_refinement 'CrysAlis RED (UNIL IC and Kuma, 2000)'
_computing_data_collection 'CrysAlis CCD (UNIL IC and Kuma, 2000)'
_computing_data_reduction 'CrysAlis RED'
_computing_molecular_graphics 'MERCURY (Version 1.4; Bruno et al., 2002)'
_computing_publication_material SHELXL97
_computing_structure_refinement 'SHELXL97 (Sheldrick, 1997)'
_computing_structure_solution 'SHELXS97 (Sheldrick, 1990)'
_diffrn_ambient_temperature 291.0(3)
_diffrn_measured_fraction_theta_full 0.999
_diffrn_measured_fraction_theta_max 0.999
_diffrn_measurement_device_type 'Kuma KM-4 CCD area-detector'
_diffrn_measurement_method \w
_diffrn_radiation_monochromator graphite
_diffrn_radiation_source 'fine-focus sealed tube'
_diffrn_radiation_type MoK\a
_diffrn_radiation_wavelength 0.71073
_diffrn_reflns_av_R_equivalents 0.0869
_diffrn_reflns_av_sigmaI/netI 0.0449
_diffrn_reflns_limit_h_max 8
_diffrn_reflns_limit_h_min -8
_diffrn_reflns_limit_k_max 29
_diffrn_reflns_limit_k_min -29
_diffrn_reflns_limit_l_max 10
_diffrn_reflns_limit_l_min -10
_diffrn_reflns_number 16639
_diffrn_reflns_theta_full 25.10
_diffrn_reflns_theta_max 25.10
_diffrn_reflns_theta_min 2.99
_diffrn_standards_decay_% 4.31
_diffrn_standards_interval_time 33.33
_diffrn_standards_number 67
_exptl_absorpt_coefficient_mu 8.910
_exptl_absorpt_correction_T_max 0.596
_exptl_absorpt_correction_T_min 0.109
_exptl_absorpt_correction_type numerical
_exptl_absorpt_process_details '(X-RED; Stoe & Cie, 1999)'
_exptl_crystal_colour red
_exptl_crystal_density_diffrn 2.064
_exptl_crystal_density_method 'not measured'
_exptl_crystal_description prism
_exptl_crystal_F_000 968
_exptl_crystal_size_max 0.237
_exptl_crystal_size_mid 0.124
_exptl_crystal_size_min 0.061
_refine_diff_density_max 1.107
_refine_diff_density_min -0.989
_refine_ls_extinction_method none
_refine_ls_goodness_of_fit_ref 1.213
_refine_ls_hydrogen_treatment constr
_refine_ls_matrix_type full
_refine_ls_number_parameters 207
_refine_ls_number_reflns 2900
_refine_ls_number_restraints 0
_refine_ls_restrained_S_all 1.213
_refine_ls_R_factor_all 0.0563
_refine_ls_R_factor_gt 0.0470
_refine_ls_shift/su_max 0.000
_refine_ls_shift/su_mean 0.000
_refine_ls_structure_factor_coef Fsqd
_refine_ls_weighting_details 'w = 1/[\s^2^(Fo^2^)+(0.0001P)^2^+11.6759P] where P = (Fo^2^+2Fc^2^)/3'
_refine_ls_weighting_scheme calc
_refine_ls_wR_factor_gt 0.0822
_refine_ls_wR_factor_ref 0.0857
_reflns_number_gt 2556
_reflns_number_total 2900
_reflns_threshold_expression I>2\s(I)
_cod_data_source_file rn6064.cif
_cod_data_source_block I
_cod_depositor_comments
;
The following automatic conversions were performed:

'_geom_bond_publ_flag' tag value 'yse' was replaced with 'yes' value.

Automatic conversion script
Id: cif_fix_values 1646 2011-03-28 12:23:43Z adriana 
;
_cod_original_sg_symbol_H-M 'P 21/n'
_cod_database_code 2207327
_cod_database_fobs_code 2207327

loop_
_symmetry_equiv_pos_as_xyz
'x, y, z'
'-x+1/2, y+1/2, -z+1/2'
'-x, -y, -z'
'x-1/2, -y-1/2, z-1/2'

loop_
_atom_site_label
_atom_site_fract_x
_atom_site_fract_y
_atom_site_fract_z
_atom_site_U_iso_or_equiv
_atom_site_adp_type
_atom_site_calc_flag
_atom_site_refinement_flags
_atom_site_occupancy
_atom_site_disorder_assembly
_atom_site_disorder_group
_atom_site_type_symbol
Pt1 0.23139(5) 0.071258(14) 0.39283(4) 0.03867(12) Uani d . 1 . . Pt
Cl1 0.0748(4) 0.09464(12) 0.1499(3) 0.0650(8) Uani d . 1 . . Cl
C1 0.2284(12) -0.0352(4) 0.5085(10) 0.038(2) Uani d . 1 . . C
N1 0.1678(10) -0.0088(3) 0.3744(8) 0.0404(18) Uani d . 1 . . N
C2 0.0802(13) -0.0368(4) 0.2519(11) 0.048(2) Uani d . 1 . . C
H2 0.0421 -0.0192 0.1605 0.058 Uiso calc R 1 . . H
C3 0.0453(14) -0.0911(4) 0.2583(12) 0.054(3) Uani d . 1 . . C
H3 -0.0190 -0.1093 0.1728 0.065 Uiso calc R 1 . . H
C4 0.1063(13) -0.1177(4) 0.3915(12) 0.050(3) Uani d . 1 . . C
H4 0.0855 -0.1542 0.3974 0.060 Uiso calc R 1 . . H
C5 0.2003(13) -0.0890(4) 0.5186(12) 0.047(2) Uani d . 1 . . C
H5 0.2437 -0.1066 0.6097 0.056 Uiso calc R 1 . . H
C6 0.3266(12) -0.0012(4) 0.6334(10) 0.037(2) Uani d . 1 . . C
C7 0.3981(14) -0.0219(4) 0.7930(11) 0.051(3) Uani d . 1 . . C
H7A 0.5083 -0.0436 0.7993 0.077 Uiso calc R 1 . . H
H7B 0.3012 -0.0430 0.8195 0.077 Uiso calc R 1 . . H
H7C 0.4298 0.0078 0.8607 0.077 Uiso calc R 1 . . H
N2 0.3491(10) 0.0491(3) 0.5998(8) 0.0334(16) Uani d . 1 . . N
N3 0.4405(10) 0.0844(3) 0.7088(9) 0.0427(19) Uani d . 1 . . N
C8 0.4469(12) 0.1340(4) 0.6590(11) 0.043(2) Uani d . 1 . . C
S1 0.3401(4) 0.15415(10) 0.4707(3) 0.0505(6) Uani d . 1 . . S
N4 0.5398(12) 0.1703(3) 0.7572(9) 0.050(2) Uani d . 1 . . N
C9 0.6168(15) 0.1557(4) 0.9162(11) 0.056(3) Uani d . 1 . . C
H9A 0.7181 0.1802 0.9606 0.068 Uiso calc R 1 . . H
H9B 0.6702 0.1200 0.9212 0.068 Uiso calc R 1 . . H
C10 0.4705(16) 0.1570(4) 1.0061(11) 0.061(3) Uani d . 1 . . C
H10A 0.3711 0.1319 0.9618 0.073 Uiso calc PR 0.63(4) A 1 H
H10B 0.5289 0.1445 1.1066 0.073 Uiso calc PR 0.63(4) A 1 H
H10C 0.5291 0.1683 1.1064 0.073 Uiso d PR 0.37(4) A 2 H
H10D 0.4234 0.1214 1.0111 0.073 Uiso d PR 0.37(4) A 2 H
C11 0.3818(16) 0.2099(4) 1.0179(11) 0.096(13) Uani d PR 0.63(4) A 1 C
H11A 0.4801 0.2350 1.0644 0.115 Uiso calc PR 0.63(4) A 1 H
H11B 0.2969 0.2063 1.0835 0.115 Uiso calc PR 0.63(4) A 1 H
C12 0.272(3) 0.2331(11) 0.869(3) 0.063(7) Uani d P 0.63(4) A 1 C
H12A 0.1846 0.2597 0.8897 0.076 Uiso calc PR 0.63(4) A 1 H
H12B 0.1966 0.2047 0.8119 0.076 Uiso calc PR 0.63(4) A 1 H
C11' 0.297(6) 0.1985(14) 0.946(6) 0.072(16) Uani d P 0.37(4) A 2 C
H11C 0.2112 0.1836 0.8576 0.086 Uiso calc PR 0.37(4) A 2 H
H11D 0.2278 0.2031 1.0223 0.086 Uiso calc PR 0.37(4) A 2 H
C12' 0.366(8) 0.2517(14) 0.908(4) 0.064(13) Uani d P 0.37(4) A 2 C
H12C 0.2767 0.2785 0.9244 0.077 Uiso calc PR 0.37(4) A 2 H
H12D 0.4852 0.2588 0.9790 0.077 Uiso calc PR 0.37(4) A 2 H
C13 0.391(2) 0.2596(5) 0.7690(19) 0.090(4) Uani d . 1 . . C
H13A 0.3038 0.2723 0.6784 0.108 Uiso calc PR 0.63(4) A 1 H
H13B 0.4526 0.2909 0.8218 0.108 Uiso calc PR 0.63(4) A 1 H
H13C 0.4154 0.2968 0.7547 0.108 Uiso d PR 0.37(4) A 2 H
H13D 0.2722 0.2510 0.7014 0.108 Uiso d PR 0.37(4) A 2 H
C14 0.5391(19) 0.2273(5) 0.7230(13) 0.070(4) Uani d . 1 . . C
H14A 0.5227 0.2313 0.6158 0.084 Uiso calc R 1 . . H
H14B 0.6620 0.2419 0.7718 0.084 Uiso calc R 1 . . H

loop_
_atom_site_aniso_label
_atom_site_aniso_U_11
_atom_site_aniso_U_22
_atom_site_aniso_U_33
_atom_site_aniso_U_12
_atom_site_aniso_U_13
_atom_site_aniso_U_23
Pt1 0.0377(2) 0.0457(2) 0.0331(2) 0.00385(18) 0.00948(14) 0.00341(18)
Cl1 0.0728(19) 0.0749(18) 0.0410(15) -0.0010(15) 0.0022(13) 0.0153(13)
C1 0.036(5) 0.042(5) 0.038(5) 0.003(4) 0.016(4) -0.002(4)
N1 0.035(4) 0.049(5) 0.040(5) 0.002(3) 0.014(4) -0.003(4)
C2 0.039(5) 0.067(7) 0.040(6) -0.005(5) 0.013(4) -0.005(5)
C3 0.052(6) 0.064(7) 0.049(6) -0.020(5) 0.018(5) -0.021(5)
C4 0.047(6) 0.050(6) 0.056(7) -0.014(5) 0.020(5) -0.013(5)
C5 0.043(6) 0.052(6) 0.047(6) 0.006(4) 0.013(5) 0.008(5)
C6 0.041(5) 0.042(5) 0.031(5) 0.006(4) 0.012(4) 0.000(4)
C7 0.056(6) 0.053(6) 0.041(6) 0.005(5) 0.005(5) 0.013(5)
N2 0.033(4) 0.039(4) 0.027(4) 0.003(3) 0.005(3) -0.002(3)
N3 0.045(5) 0.041(5) 0.041(5) 0.001(3) 0.009(4) -0.008(3)
C8 0.031(5) 0.045(5) 0.056(6) 0.000(4) 0.017(4) 0.002(5)
S1 0.0587(16) 0.0436(14) 0.0481(15) -0.0006(12) 0.0108(12) 0.0072(12)
N4 0.054(5) 0.046(5) 0.052(5) -0.011(4) 0.016(4) -0.005(4)
C9 0.062(7) 0.050(6) 0.052(7) -0.007(5) 0.004(5) -0.011(5)
C10 0.087(9) 0.049(6) 0.051(7) 0.008(6) 0.025(6) 0.005(5)
C11 0.11(2) 0.15(3) 0.037(13) 0.06(2) 0.026(13) 0.019(14)
C12 0.053(14) 0.062(16) 0.072(17) 0.001(11) 0.012(11) -0.022(13)
C11' 0.08(3) 0.04(2) 0.11(4) 0.022(18) 0.05(3) 0.04(2)
C12' 0.09(3) 0.030(18) 0.06(3) 0.010(18) 0.00(2) -0.022(16)
C13 0.110(12) 0.049(8) 0.111(13) 0.005(7) 0.025(10) 0.015(8)
C14 0.098(10) 0.063(7) 0.055(7) -0.030(7) 0.029(7) -0.011(6)

loop_
_atom_type_symbol
_atom_type_description
_atom_type_scat_dispersion_real
_atom_type_scat_dispersion_imag
_atom_type_scat_source
C C 0.0033 0.0016 'International Tables Vol C Tables 4.2.6.8 and 6.1.1.4'
H H 0.0000 0.0000 'International Tables Vol C Tables 4.2.6.8 and 6.1.1.4'
N N 0.0061 0.0033 'International Tables Vol C Tables 4.2.6.8 and 6.1.1.4'
S S 0.1246 0.1234 'International Tables Vol C Tables 4.2.6.8 and 6.1.1.4'
Cl Cl 0.1484 0.1585 'International Tables Vol C Tables 4.2.6.8 and 6.1.1.4'
Pt Pt -1.7033 8.3905 'International Tables Vol C Tables 4.2.6.8 and 6.1.1.4'

loop_
_geom_angle_atom_site_label_1
_geom_angle_atom_site_label_2
_geom_angle_atom_site_label_3
_geom_angle
_geom_angle_publ_flag
N2 Pt1 N1 80.9(3) yes
N2 Pt1 S1 85.2(2) yes
N1 Pt1 S1 166.0(2) yes
N2 Pt1 Cl1 176.3(2) yes
N1 Pt1 Cl1 96.8(2) yes
S1 Pt1 Cl1 97.18(10) yes
C5 C1 N1 120.9(9) no
C5 C1 C6 124.7(9) no
N1 C1 C6 114.4(8) yes
C2 N1 C1 118.9(8) no
C2 N1 Pt1 128.8(7) no
C1 N1 Pt1 112.3(6) no
N1 C2 C3 121.9(10) no
N1 C2 H2 119.1 no
C3 C2 H2 119.1 no
C4 C3 C2 119.4(10) no
C4 C3 H3 120.3 no
C2 C3 H3 120.3 no
C3 C4 C5 119.0(10) no
C3 C4 H4 120.5 no
C5 C4 H4 120.5 no
C1 C5 C4 119.8(9) no
C1 C5 H5 120.1 no
C4 C5 H5 120.1 no
N2 C6 C1 115.8(8) yes
N2 C6 C7 121.3(8) no
C1 C6 C7 122.9(8) no
C6 C7 H7A 109.5 no
C6 C7 H7B 109.5 no
H7A C7 H7B 109.5 no
C6 C7 H7C 109.5 no
H7A C7 H7C 109.5 no
H7B C7 H7C 109.5 no
C6 N2 N3 120.4(7) yes
C6 N2 Pt1 116.6(6) yes
N3 N2 Pt1 122.8(5) yes
C8 N3 N2 113.5(8) yes
N3 C8 N4 117.1(9) no
N3 C8 S1 123.6(7) yes
N4 C8 S1 119.3(7) no
C8 S1 Pt1 94.8(3) yes
C8 N4 C14 122.8(9) no
C8 N4 C9 120.3(8) no
C14 N4 C9 115.8(8) no
N4 C9 C10 113.0(9) no
N4 C9 H9A 109.0 no
C10 C9 H9A 109.0 no
N4 C9 H9B 109.0 no
C10 C9 H9B 109.0 no
H9A C9 H9B 107.8 no
C11 C10 C9 116.1(6) no
C9 C10 C11' 115.1(16) no
C11 C10 H10A 108.3 no
C9 C10 H10A 108.3 no
C11 C10 H10B 108.3 no
C9 C10 H10B 108.3 no
H10A C10 H10B 107.4 no
C9 C10 H10C 109.1 no
C11' C10 H10C 105.4 no
C9 C10 H10D 108.5 no
C11' C10 H10D 110.6 no
H10C C10 H10D 107.9 no
C10 C11 C12 114.6(10) no
C10 C11 H11A 108.6 no
C12 C11 H11A 108.6 no
C10 C11 H11B 108.6 no
C12 C11 H11B 108.6 no
H11A C11 H11B 107.6 no
C11 C12 C13 116.4(18) no
C11 C12 H12A 108.2 no
C13 C12 H12A 108.2 no
C11 C12 H12B 108.2 no
C13 C12 H12B 108.2 no
H12A C12 H12B 107.3 no
C12' C11' C10 112(4) no
C12' C11' H11C 109.2 no
C10 C11' H11C 109.2 no
C12' C11' H11D 109.2 no
C10 C11' H11D 109.2 no
H11C C11' H11D 107.9 no
C13 C12' C11' 119(4) no
C13 C12' H12C 107.6 no
C11' C12' H12C 107.6 no
C13 C12' H12D 107.6 no
C11' C12' H12D 107.6 no
H12C C12' H12D 107.0 no
C12' C13 C14 118(2) no
C14 C13 C12 119.0(12) ?
C14 C13 H13A 107.6 no
C12 C13 H13A 107.6 no
C14 C13 H13B 107.6 no
C12 C13 H13B 107.6 no
H13A C13 H13B 107.0 no
C12' C13 H13C 110.2 no
C14 C13 H13C 108.4 no
C12' C13 H13D 105.5 no
C14 C13 H13D 107.2 no
H13C C13 H13D 107.3 no
N4 C14 C13 115.6(10) no
N4 C14 H14A 108.4 no
C13 C14 H14A 108.4 no
N4 C14 H14B 108.4 no
C13 C14 H14B 108.4 no
H14A C14 H14B 107.4 no

loop_
_geom_bond_atom_site_label_1
_geom_bond_atom_site_label_2
_geom_bond_distance
_geom_bond_publ_flag
Pt1 N2 1.967(7) yes
Pt1 N1 2.052(8) yes
Pt1 S1 2.271(3) yes
Pt1 Cl1 2.322(3) yes
C1 C5 1.368(13) no
C1 N1 1.373(11) no
C1 C6 1.468(12) yes
N1 C2 1.348(12) no
C2 C3 1.384(14) no
C2 H2 0.9300 no
C3 C4 1.369(14) no
C3 H3 0.9300 no
C4 C5 1.399(13) no
C4 H4 0.9300 no
C5 H5 0.9300 no
C6 N2 1.314(11) yes
C6 C7 1.524(12) no
C7 H7A 0.9600 no
C7 H7B 0.9600 no
C7 H7C 0.9600 no
N2 N3 1.378(10) yes
N3 C8 1.328(11) yes
C8 N4 1.342(12) yes
C8 S1 1.789(10) yes
N4 C14 1.457(13) no
N4 C9 1.479(12) no
C9 C10 1.504(14) no
C9 H9A 0.9700 no
C9 H9B 0.9700 no
C10 C11 1.4879 no
C10 C11' 1.62(4) no
C10 H10A 0.9700 no
C10 H10B 0.9700 no
C10 H10C 0.9600 no
C10 H10D 0.9600 no
C11 C12 1.52(3) no
C11 H11A 0.9700 no
C11 H11B 0.9700 no
C12 C13 1.56(3) no
C12 H12A 0.9700 no
C12 H12B 0.9700 no
C11' C12' 1.49(6) no
C11' H11C 0.9700 no
C11' H11D 0.9700 no
C12' C13 1.35(4) no
C12' H12C 0.9700 no
C12' H12D 0.9700 no
C13 C14 1.492(17) no
C13 H13A 0.9700 no
C13 H13B 0.9700 no
C13 H13C 0.9601 no
C13 H13D 0.9600 no
C14 H14A 0.9700 no
C14 H14B 0.9700 no

loop_
_geom_torsion_atom_site_label_1
_geom_torsion_atom_site_label_2
_geom_torsion_atom_site_label_3
_geom_torsion_atom_site_label_4
_geom_torsion
_geom_torsion_publ_flag
N4 C9 C10 C11 -62.2(9) yes
C9 C10 C11 C12 62.2(12) yes
C10 C11 C12 C13 -78(2) yes
C11 C12 C13 C14 57(3) yes
C12 C13 C14 N4 9(2) yes
C13 C14 N4 C9 -75.0(14) yes
C14 N4 C9 C10 87.4(11) yes
N4 C9 C10 C11' -28(2) yes
C9 C10 C11' C12' -45(4) yes
C10 C11' C12' C13 87(6) yes
C11' C12' C13 C14 -64(5) yes
C12' C13 C14 N4 46(3) yes
